data_4333141
loop_
_publ_author_name
'Coronado, Eugenio'
'Curreli, Simona'
'Gim\'enez-Saiz, Carlos'
'G\'omez-Garc\'ia, Carlos J.'
'Alberola, Antonio'

_publ_section_title
;
 Radical Salts of Bis(ethylenediseleno)tetrathiafulvalene with
 Paramagnetic Tris(oxalato)metalate Anions
;
_journal_issue 26
_journal_name_full 'Inorganic Chemistry'
_journal_page_first 10815
_journal_page_last 10824
_journal_paper_doi 10.1021/ic061494p
_journal_volume 45
_journal_year 2006
_chemical_formula_moiety '4(C10 H8 S4 Se4), (C6 Cr O12), (C7 H6 O2), (H2 O)'
_chemical_formula_sum 'C53 H40 Cr O15 S16 Se16'
_chemical_formula_weight 2745.17
_chemical_name_systematic
;
 ?
;
_space_group_IT_number 2
_symmetry_cell_setting triclinic
_symmetry_space_group_name_Hall '-P 1'
_symmetry_space_group_name_H-M 'P -1'
_atom_sites_solution_hydrogens geom
_atom_sites_solution_primary direct
_atom_sites_solution_secondary difmap
_audit_creation_method SHELXL-97
_cell_angle_alpha 76.711(5)
_cell_angle_beta 71.688(5)
_cell_angle_gamma 88.545(5)
_cell_formula_units_Z 2
_cell_length_a 14.0999(4)
_cell_length_b 15.3464(4)
_cell_length_c 19.5000(4)
_cell_measurement_reflns_used 145759
_cell_measurement_temperature 293(2)
_cell_measurement_theta_max 27.485
_cell_measurement_theta_min 0.998
_cell_volume 3893.5(2)
_computing_cell_refinement 'HKL Scalepack (Otwinowski & Minor 1997)'
_computing_data_collection 'Collect (Nonius BV, 1997-2000)'
_computing_data_reduction
;
HKL Denzo and Scalepack (Otwinowski & Minor 1997)
;
_computing_publication_material 'WinGX publication routines (Farrugia, 1999)'
_computing_structure_refinement 'SHELXL-97 (Sheldrick, 1997)'
_computing_structure_solution 'SIR97 (Altomare et al., 1997)'
_diffrn_ambient_temperature 293(2)
_diffrn_detector_area_resol_mean 9
_diffrn_measured_fraction_theta_full 0.951
_diffrn_measured_fraction_theta_max 0.951
_diffrn_measurement_device_type KappaCCD
_diffrn_measurement_method CCD
_diffrn_radiation_monochromator 'horizonally mounted graphite crystal'
_diffrn_radiation_source 'fine-focus sealed tube'
_diffrn_radiation_type MoK\a
_diffrn_radiation_wavelength 0.71073
_diffrn_reflns_av_R_equivalents 0.1102
_diffrn_reflns_av_sigmaI/netI 0.1152
_diffrn_reflns_limit_h_max 17
_diffrn_reflns_limit_h_min -18
_diffrn_reflns_limit_k_max 19
_diffrn_reflns_limit_k_min -17
_diffrn_reflns_limit_l_max 24
_diffrn_reflns_limit_l_min -25
_diffrn_reflns_number 40130
_diffrn_reflns_theta_full 27.63
_diffrn_reflns_theta_max 27.63
_diffrn_reflns_theta_min 1.96
_exptl_absorpt_coefficient_mu 8.115
_exptl_absorpt_correction_T_max 0.851
_exptl_absorpt_correction_T_min 0.427
_exptl_absorpt_correction_type multi-scan
_exptl_absorpt_process_details
;
multi-scan from symmetry-related measurements
 Sortav (Blessing 1995)
;
_exptl_crystal_colour black
_exptl_crystal_density_diffrn 2.342
_exptl_crystal_density_method 'not measured'
_exptl_crystal_description plate
_exptl_crystal_F_000 2604
_exptl_crystal_size_max 0.20
_exptl_crystal_size_mid 0.10
_exptl_crystal_size_min 0.02
_refine_diff_density_max 0.898
_refine_diff_density_min -1.329
_refine_diff_density_rms 0.191
_refine_ls_extinction_method none
_refine_ls_goodness_of_fit_ref 0.927
_refine_ls_hydrogen_treatment noref
_refine_ls_matrix_type full
_refine_ls_number_parameters 920
_refine_ls_number_reflns 17252
_refine_ls_number_restraints 2
_refine_ls_restrained_S_all 0.927
_refine_ls_R_factor_all 0.1195
_refine_ls_R_factor_gt 0.0598
_refine_ls_shift/su_max 0.001
_refine_ls_shift/su_mean 0.000
_refine_ls_structure_factor_coef Fsqd
_refine_ls_weighting_details 'calc w=1/[\s^2^(Fo^2^)+(0.0697P)^2^+0.0000P] where P=(Fo^2^+2Fc^2^)/3'
_refine_ls_weighting_scheme calc
_refine_ls_wR_factor_gt 0.1368
_refine_ls_wR_factor_ref 0.1601
_reflns_number_gt 9129
_reflns_number_total 17252
_reflns_threshold_expression >2sigma(I)
_cod_data_source_file ic061494psup1.cif
_cod_data_source_block compound1
_cod_depositor_comments
;
The following automatic conversions were performed:

'_symmetry_cell_setting' value 'Triclinic' changed to 'triclinic'
according to /home/saulius/struct/CIF-dictionaries/cif_core.dic
dictionary named 'cif_core.dic' version 2.4.2 from 2011-04-26.

Automatic conversion script
Id: cif_fix_values 1891 2012-01-12 08:04:46Z andrius 
;
_cod_database_code 4333141

loop_
_symmetry_equiv_pos_as_xyz
'x, y, z'
'-x, -y, -z'

loop_
_atom_site_label
_atom_site_type_symbol
_atom_site_fract_x
_atom_site_fract_y
_atom_site_fract_z
_atom_site_U_iso_or_equiv
_atom_site_adp_type
_atom_site_occupancy
_atom_site_symmetry_multiplicity
_atom_site_calc_flag
_atom_site_refinement_flags
_atom_site_disorder_assembly
_atom_site_disorder_group
Se1 Se 0.94174(6) 0.68561(5) 0.31120(4) 0.0559(2) Uani 1 1 d . . .
Se2 Se 1.19077(6) 0.62444(6) 0.26465(4) 0.0593(2) Uani 1 1 d . . .
Se3 Se 0.92652(7) 0.60377(6) -0.15202(5) 0.0682(2) Uani 1 1 d . . .
Se4 Se 1.17791(6) 0.53051(5) -0.18006(4) 0.0635(2) Uani 1 1 d . . .
Se5 Se 0.07371(6) 0.95581(5) 0.26951(4) 0.0579(2) Uani 1 1 d . . .
Se6 Se 0.32292(6) 0.88464(5) 0.22863(4) 0.0556(2) Uani 1 1 d . . .
Se7 Se 0.05998(6) 0.86041(5) -0.18933(4) 0.0575(2) Uani 1 1 d . . .
Se8 Se 0.30458(6) 0.77833(5) -0.21928(4) 0.05465(19) Uani 1 1 d . . .
Se9 Se 0.21123(6) 0.21032(5) 0.22993(4) 0.05052(18) Uani 1 1 d . . .
Se10 Se 0.45988(6) 0.13840(5) 0.18271(4) 0.05216(19) Uani 1 1 d . . .
Se11 Se 0.17002(6) 0.12516(5) -0.22270(4) 0.05221(19) Uani 1 1 d . . .
Se12 Se 0.41469(6) 0.04401(5) -0.26631(4) 0.05335(19) Uani 1 1 d . . .
Se13 Se 0.32601(6) 0.47724(5) 0.16097(4) 0.0556(2) Uani 1 1 d . A .
Se14 Se 0.57734(6) 0.40323(6) 0.12517(5) 0.0650(2) Uani 1 1 d . . .
Se15 Se 0.31719(6) 0.38378(6) -0.28451(4) 0.0617(2) Uani 1 1 d . A .
Se16 Se 0.56837(6) 0.30771(6) -0.31854(4) 0.0642(2) Uani 1 1 d . . .
Cr1 Cr 0.69843(8) 0.66494(7) 0.54027(6) 0.0432(3) Uani 1 1 d . . .
S1 S 0.96373(14) 0.68932(13) 0.14636(10) 0.0537(5) Uani 1 1 d . . .
S2 S 1.17200(14) 0.63978(12) 0.10569(10) 0.0514(4) Uani 1 1 d . . .
S3 S 0.95615(14) 0.65831(12) -0.01511(10) 0.0527(4) Uani 1 1 d . . .
S4 S 1.16152(14) 0.60101(12) -0.04302(10) 0.0519(4) Uani 1 1 d . . .
S5 S 0.09023(14) 0.92839(13) 0.11266(10) 0.0537(4) Uani 1 1 d . . .
S6 S 0.29216(13) 0.85917(12) 0.08488(9) 0.0515(4) Uani 1 1 d . . .
S7 S 0.08817(14) 0.90207(12) -0.04802(10) 0.0517(4) Uani 1 1 d . . .
S8 S 0.28963(14) 0.83309(13) -0.07331(9) 0.0529(4) Uani 1 1 d . . .
S9 S 0.21243(14) 0.16044(12) 0.08203(9) 0.0500(4) Uani 1 1 d . . .
S10 S 0.41306(13) 0.09090(12) 0.05100(9) 0.0477(4) Uani 1 1 d . . .
S11 S 0.20434(13) 0.13893(12) -0.07723(9) 0.0501(4) Uani 1 1 d . . .
S12 S 0.40383(13) 0.06793(12) -0.10850(9) 0.0500(4) Uani 1 1 d . . .
S13 S 0.32545(14) 0.38792(12) 0.03453(9) 0.0509(4) Uani 1 1 d . A .
S14 S 0.52977(14) 0.32716(12) 0.00556(9) 0.0504(4) Uani 1 1 d . . .
S15 S 0.32140(14) 0.35592(12) -0.12174(10) 0.0532(4) Uani 1 1 d . A .
S16 S 0.52530(14) 0.29355(12) -0.15176(10) 0.0519(4) Uani 1 1 d . A .
O1 O 0.6805(4) 0.5978(3) 0.4691(2) 0.0539(12) Uani 1 1 d . . .
O2 O 0.7498(4) 0.5507(3) 0.5811(2) 0.0532(12) Uani 1 1 d . . .
O3 O 0.7408(3) 0.7196(3) 0.6087(2) 0.0514(11) Uani 1 1 d . . .
O4 O 0.8329(3) 0.7059(3) 0.4733(2) 0.0510(11) Uani 1 1 d . . .
O5 O 0.5622(3) 0.6361(3) 0.6094(2) 0.0501(11) Uani 1 1 d . . .
O6 O 0.6360(4) 0.7739(3) 0.5014(3) 0.0563(12) Uani 1 1 d . . .
O7 O 0.7286(4) 0.4710(4) 0.4324(3) 0.0764(16) Uani 1 1 d . . .
O8 O 0.8037(5) 0.4234(4) 0.5493(3) 0.0834(18) Uani 1 1 d . . .
O9 O 0.8852(4) 0.7451(4) 0.6281(3) 0.0771(17) Uani 1 1 d . . .
O10 O 0.9806(4) 0.7458(4) 0.4795(3) 0.0750(16) Uani 1 1 d . . .
O11 O 0.4118(4) 0.6918(4) 0.6409(3) 0.0770(16) Uani 1 1 d . . .
O12 O 0.4888(4) 0.8369(4) 0.5206(3) 0.0880(18) Uani 1 1 d . . .
C1 C 1.0638(5) 0.6573(4) 0.0814(3) 0.0435(15) Uani 1 1 d . . .
C2 C 1.0592(5) 0.6409(4) 0.0161(4) 0.0467(16) Uani 1 1 d . . .
C3 C 1.0220(5) 0.6742(4) 0.2153(3) 0.0471(16) Uani 1 1 d . . .
C4 C 1.1184(5) 0.6536(4) 0.1957(3) 0.0456(16) Uani 1 1 d . . .
C5 C 1.0048(5) 0.6102(4) -0.0913(3) 0.0445(15) Uani 1 1 d . . .
C6 C 1.1021(5) 0.5848(4) -0.1050(4) 0.0462(16) Uani 1 1 d . . .
C7 C 0.9939(6) 0.5898(5) 0.3734(4) 0.066(2) Uani 1 1 d . . .
H7A H 1.0122 0.6155 0.4088 0.079 Uiso 1 1 calc R . .
H7B H 0.9396 0.5455 0.4016 0.079 Uiso 1 1 calc R . .
C8 C 1.0809(6) 0.5419(5) 0.3365(4) 0.065(2) Uani 1 1 d . . .
H8A H 1.0593 0.5030 0.3110 0.078 Uiso 1 1 calc R . .
H8B H 1.1055 0.5046 0.3741 0.078 Uiso 1 1 calc R . .
C9 C 1.0357(7) 0.6352(6) -0.2449(4) 0.072(2) Uani 1 1 d . . .
H9A H 1.0076 0.6439 -0.2853 0.086 Uiso 1 1 calc R . .
H9B H 1.0665 0.6922 -0.2477 0.086 Uiso 1 1 calc R . .
C10 C 1.1151(8) 0.5704(7) -0.2573(5) 0.092(3) Uani 1 1 d . . .
H10A H 1.1673 0.5970 -0.3032 0.110 Uiso 1 1 calc R . .
H10B H 1.0870 0.5178 -0.2650 0.110 Uiso 1 1 calc R . .
C11 C 0.1917(5) 0.8871(4) 0.0516(4) 0.0480(16) Uani 1 1 d . . .
C12 C 0.1889(5) 0.8756(4) -0.0142(4) 0.0480(16) Uani 1 1 d . . .
C13 C 0.1474(5) 0.9237(4) 0.1817(3) 0.0473(16) Uani 1 1 d . . .
C14 C 0.2410(5) 0.8933(4) 0.1678(3) 0.0451(15) Uani 1 1 d . . .
C15 C 0.1380(5) 0.8577(4) -0.1265(3) 0.0450(15) Uani 1 1 d . . .
C16 C 0.2306(5) 0.8274(4) -0.1383(3) 0.0451(16) Uani 1 1 d . . .
C17 C 0.1183(7) 0.8559(6) 0.3329(5) 0.086(3) Uani 1 1 d . . .
H17A H 0.0806 0.8551 0.3841 0.103 Uiso 1 1 calc R . .
H17B H 0.0995 0.8008 0.3229 0.103 Uiso 1 1 calc R . .
C18 C 0.2224(7) 0.8531(6) 0.3272(5) 0.084(3) Uani 1 1 d . . .
H18A H 0.2340 0.7929 0.3511 0.101 Uiso 1 1 calc R . .
H18B H 0.2348 0.8929 0.3559 0.101 Uiso 1 1 calc R . .
C19 C 0.1735(7) 0.9013(6) -0.2808(4) 0.076(2) Uani 1 1 d . . .
H19A H 0.1471 0.9142 -0.3222 0.091 Uiso 1 1 calc R . .
H19B H 0.2007 0.9576 -0.2784 0.091 Uiso 1 1 calc R . .
C20 C 0.2544(7) 0.8449(7) -0.2983(4) 0.087(3) Uani 1 1 d . . .
H20A H 0.3101 0.8816 -0.3359 0.104 Uiso 1 1 calc R . .
H20B H 0.2349 0.8015 -0.3212 0.104 Uiso 1 1 calc R . .
C21 C 0.3109(5) 0.1183(4) 0.0208(4) 0.0459(16) Uani 1 1 d . . .
C22 C 0.3059(5) 0.1079(4) -0.0467(3) 0.0441(15) Uani 1 1 d . . .
C23 C 0.2756(5) 0.1649(4) 0.1458(3) 0.0451(15) Uani 1 1 d . . .
C24 C 0.3695(5) 0.1343(4) 0.1299(3) 0.0442(15) Uani 1 1 d . . .
C25 C 0.2539(5) 0.1098(4) -0.1620(3) 0.0427(15) Uani 1 1 d . . .
C26 C 0.3458(5) 0.0760(4) -0.1762(3) 0.0463(16) Uani 1 1 d . . .
C27 C 0.2597(6) 0.1163(4) 0.2955(4) 0.0554(18) Uani 1 1 d . . .
H27A H 0.2226 0.1164 0.3466 0.067 Uiso 1 1 calc R . .
H27B H 0.2457 0.0586 0.2873 0.067 Uiso 1 1 calc R . .
C28 C 0.3692(6) 0.1258(6) 0.2848(4) 0.066(2) Uani 1 1 d . . .
H28A H 0.3871 0.0737 0.3163 0.079 Uiso 1 1 calc R . .
H28B H 0.3807 0.1778 0.3021 0.079 Uiso 1 1 calc R . .
C29 C 0.2690(6) 0.1505(5) -0.3234(4) 0.061(2) Uani 1 1 d . . .
H29A H 0.2563 0.1068 -0.3488 0.074 Uiso 1 1 calc R . .
H29B H 0.2568 0.2090 -0.3501 0.074 Uiso 1 1 calc R . .
C30 C 0.3760(6) 0.1496(4) -0.3291(4) 0.0584(19) Uani 1 1 d . . .
H30A H 0.3935 0.2030 -0.3161 0.070 Uiso 1 1 calc R . .
H30B H 0.4151 0.1531 -0.3805 0.070 Uiso 1 1 calc R . .
C31 C 0.4260(5) 0.3451(4) -0.0243(3) 0.0449(15) Uani 1 1 d . A .
C32 C 0.4225(5) 0.3302(4) -0.0895(3) 0.0454(15) Uani 1 1 d . . .
C33 C 0.3937(5) 0.4138(4) 0.0893(3) 0.0474(16) Uani 1 1 d . . .
C34 C 0.4881(5) 0.3867(4) 0.0742(4) 0.0469(16) Uani 1 1 d . A .
C35 C 0.3833(5) 0.3456(4) -0.2129(4) 0.0487(17) Uani 1 1 d . . .
C36 C 0.4770(5) 0.3173(4) -0.2263(3) 0.0435(15) Uani 1 1 d . A .
C37 C 0.3923(7) 0.4341(7) 0.2336(4) 0.088(3) Uani 1 1 d D . .
H37A H 0.4154 0.4868 0.2445 0.105 Uiso 0.64(3) 1 calc PR A 1
H37B H 0.3409 0.4037 0.2785 0.105 Uiso 0.64(3) 1 calc PR A 1
H37C H 0.3708 0.4683 0.2714 0.105 Uiso 0.36(3) 1 d PR A 2
H37D H 0.3689 0.3723 0.2575 0.105 Uiso 0.36(3) 1 d PR A 2
C38 C 0.4728(13) 0.3774(16) 0.2238(7) 0.066(6) Uani 0.64(3) 1 d PD A 1
H38A H 0.4460 0.3166 0.2340 0.079 Uiso 0.64(3) 1 calc PR A 1
H38B H 0.5047 0.3795 0.2609 0.079 Uiso 0.64(3) 1 calc PR A 1
C38' C 0.4995(12) 0.437(2) 0.2087(14) 0.057(8) Uani 0.36(3) 1 d PD A 2
H38C H 0.5190 0.4018 0.2497 0.068 Uiso 0.36(3) 1 calc PR A 2
H38D H 0.5209 0.4988 0.2030 0.068 Uiso 0.36(3) 1 calc PR A 2
C39 C 0.4382(6) 0.4483(5) -0.3582(5) 0.071(2) Uani 1 1 d . . .
H39A H 0.4201 0.4878 -0.3982 0.086 Uiso 1 1 calc R A .
H39B H 0.4675 0.4852 -0.3351 0.086 Uiso 1 1 calc R . .
C40 C 0.5137(7) 0.3867(7) -0.3896(4) 0.090(3) Uani 1 1 d . A .
H40A H 0.5686 0.4225 -0.4288 0.108 Uiso 1 1 calc R . .
H40B H 0.4834 0.3499 -0.4122 0.108 Uiso 1 1 calc R . .
C41 C 0.7216(5) 0.5220(5) 0.4731(4) 0.0516(17) Uani 1 1 d . . .
C42 C 0.7628(5) 0.4949(5) 0.5390(4) 0.0521(17) Uani 1 1 d . . .
C43 C 0.8361(6) 0.7298(4) 0.5893(4) 0.0515(17) Uani 1 1 d . . .
C44 C 0.8898(6) 0.7281(4) 0.5079(4) 0.0523(17) Uani 1 1 d . . .
C45 C 0.4983(6) 0.6957(5) 0.6017(4) 0.0528(17) Uani 1 1 d . . .
C46 C 0.5408(6) 0.7765(5) 0.5379(4) 0.0564(19) Uani 1 1 d . . .
C47 C 0.2066(6) 0.7606(5) 0.5360(4) 0.062(2) Uani 1 1 d . . .
C48 C 0.1872(6) 0.8561(5) 0.5344(4) 0.0564(19) Uani 1 1 d . . .
C49 C 0.0911(6) 0.8831(6) 0.5586(5) 0.071(2) Uani 1 1 d . . .
H49 H 0.0379 0.8409 0.5748 0.085 Uiso 1 1 calc R . .
C50 C 0.0726(8) 0.9695(7) 0.5594(5) 0.087(3) Uani 1 1 d . . .
H50 H 0.0072 0.9865 0.5773 0.104 Uiso 1 1 calc R . .
C51 C 0.1522(11) 1.0332(6) 0.5331(6) 0.101(4) Uani 1 1 d . . .
H51 H 0.1398 1.0933 0.5316 0.121 Uiso 1 1 calc R . .
C52 C 0.2464(9) 1.0084(7) 0.5099(5) 0.097(3) Uani 1 1 d . . .
H52 H 0.2993 1.0508 0.4945 0.116 Uiso 1 1 calc R . .
C53 C 0.2656(7) 0.9180(6) 0.5089(5) 0.077(2) Uani 1 1 d . . .
H53 H 0.3308 0.9008 0.4910 0.092 Uiso 1 1 calc R . .
O13 O 0.2925(5) 0.7241(5) 0.5417(4) 0.116(2) Uani 1 1 d . . .
O14 O 0.1364(6) 0.7039(5) 0.5319(4) 0.112(2) Uani 1 1 d . . .
O1W O 0.4829(9) 0.9942(6) 0.5853(5) 0.184(4) Uani 1 1 d . . .

loop_
_atom_site_aniso_label
_atom_site_aniso_U_11
_atom_site_aniso_U_22
_atom_site_aniso_U_33
_atom_site_aniso_U_23
_atom_site_aniso_U_13
_atom_site_aniso_U_12
Se1 0.0510(5) 0.0723(5) 0.0498(4) -0.0235(4) -0.0185(4) 0.0227(4)
Se2 0.0426(5) 0.0862(5) 0.0655(5) -0.0365(4) -0.0272(4) 0.0144(4)
Se3 0.0582(6) 0.0839(6) 0.0733(5) -0.0202(4) -0.0343(5) -0.0003(4)
Se4 0.0598(5) 0.0736(5) 0.0694(5) -0.0385(4) -0.0231(4) 0.0193(4)
Se5 0.0570(5) 0.0685(5) 0.0515(4) -0.0245(4) -0.0153(4) 0.0182(4)
Se6 0.0505(5) 0.0680(5) 0.0566(4) -0.0216(4) -0.0241(4) 0.0101(4)
Se7 0.0509(5) 0.0666(5) 0.0656(5) -0.0220(4) -0.0290(4) 0.0082(4)
Se8 0.0598(5) 0.0575(4) 0.0484(4) -0.0174(3) -0.0169(4) 0.0150(4)
Se9 0.0525(5) 0.0530(4) 0.0494(4) -0.0190(3) -0.0168(3) 0.0160(3)
Se10 0.0455(5) 0.0648(4) 0.0501(4) -0.0141(3) -0.0202(3) 0.0041(3)
Se11 0.0429(4) 0.0680(5) 0.0515(4) -0.0184(3) -0.0203(3) 0.0075(3)
Se12 0.0600(5) 0.0566(4) 0.0470(4) -0.0184(3) -0.0189(4) 0.0231(4)
Se13 0.0566(5) 0.0618(4) 0.0569(4) -0.0240(3) -0.0240(4) 0.0210(4)
Se14 0.0443(5) 0.0884(6) 0.0685(5) -0.0222(4) -0.0241(4) 0.0062(4)
Se15 0.0523(5) 0.0845(5) 0.0698(5) -0.0388(4) -0.0359(4) 0.0240(4)
Se16 0.0572(5) 0.0893(6) 0.0496(4) -0.0215(4) -0.0188(4) 0.0190(4)
Cr1 0.0377(6) 0.0498(6) 0.0453(6) -0.0143(5) -0.0159(5) 0.0076(5)
S1 0.0431(11) 0.0752(12) 0.0496(10) -0.0233(9) -0.0192(9) 0.0206(9)
S2 0.0405(11) 0.0634(11) 0.0546(10) -0.0217(8) -0.0163(9) 0.0114(8)
S3 0.0434(11) 0.0680(11) 0.0496(10) -0.0171(8) -0.0178(8) 0.0195(9)
S4 0.0393(11) 0.0698(12) 0.0509(10) -0.0219(9) -0.0156(8) 0.0141(9)
S5 0.0401(11) 0.0748(12) 0.0527(10) -0.0249(9) -0.0174(9) 0.0149(9)
S6 0.0394(11) 0.0706(11) 0.0490(10) -0.0227(8) -0.0149(8) 0.0139(9)
S7 0.0428(11) 0.0644(11) 0.0528(10) -0.0205(8) -0.0181(9) 0.0160(8)
S8 0.0409(11) 0.0768(12) 0.0461(10) -0.0211(9) -0.0173(8) 0.0185(9)
S9 0.0403(10) 0.0648(11) 0.0499(10) -0.0201(8) -0.0173(8) 0.0138(8)
S10 0.0422(11) 0.0595(10) 0.0462(9) -0.0187(8) -0.0173(8) 0.0152(8)
S11 0.0419(11) 0.0670(11) 0.0482(10) -0.0224(8) -0.0182(8) 0.0147(8)
S12 0.0408(11) 0.0668(11) 0.0478(9) -0.0205(8) -0.0174(8) 0.0148(8)
S13 0.0432(11) 0.0656(11) 0.0477(10) -0.0192(8) -0.0166(8) 0.0162(8)
S14 0.0452(11) 0.0615(11) 0.0453(9) -0.0132(8) -0.0160(8) 0.0183(8)
S15 0.0451(11) 0.0627(11) 0.0596(11) -0.0243(9) -0.0213(9) 0.0170(9)
S16 0.0439(11) 0.0664(11) 0.0512(10) -0.0194(8) -0.0201(9) 0.0158(9)
O1 0.052(3) 0.060(3) 0.062(3) -0.021(2) -0.030(3) 0.005(2)
O2 0.056(3) 0.061(3) 0.053(3) -0.019(2) -0.028(2) 0.016(2)
O3 0.038(3) 0.062(3) 0.056(3) -0.029(2) -0.008(2) 0.005(2)
O4 0.045(3) 0.068(3) 0.043(2) -0.019(2) -0.014(2) 0.005(2)
O5 0.037(3) 0.060(3) 0.048(3) -0.005(2) -0.010(2) 0.003(2)
O6 0.055(3) 0.051(3) 0.060(3) -0.004(2) -0.021(3) 0.007(2)
O7 0.089(5) 0.080(4) 0.090(4) -0.052(3) -0.049(4) 0.027(3)
O8 0.105(5) 0.073(4) 0.102(4) -0.042(3) -0.063(4) 0.045(3)
O9 0.056(4) 0.122(5) 0.071(3) -0.050(3) -0.025(3) 0.005(3)
O10 0.041(3) 0.112(5) 0.066(3) -0.029(3) -0.003(3) -0.012(3)
O11 0.043(4) 0.116(5) 0.065(3) -0.017(3) -0.011(3) 0.023(3)
O12 0.068(4) 0.086(4) 0.101(4) -0.002(3) -0.030(4) 0.037(3)
C1 0.041(4) 0.042(3) 0.044(4) -0.009(3) -0.010(3) 0.011(3)
C2 0.045(4) 0.046(4) 0.048(4) -0.006(3) -0.018(3) 0.007(3)
C3 0.051(5) 0.051(4) 0.048(4) -0.021(3) -0.022(3) 0.013(3)
C4 0.045(4) 0.049(4) 0.048(4) -0.018(3) -0.017(3) 0.010(3)
C5 0.041(4) 0.046(4) 0.042(4) -0.005(3) -0.011(3) 0.004(3)
C6 0.047(4) 0.041(3) 0.053(4) -0.014(3) -0.017(3) 0.004(3)
C7 0.053(5) 0.076(5) 0.057(5) -0.009(4) -0.010(4) 0.017(4)
C8 0.064(6) 0.068(5) 0.075(5) -0.015(4) -0.040(5) 0.014(4)
C9 0.083(7) 0.077(5) 0.063(5) -0.024(4) -0.030(5) 0.017(5)
C10 0.109(8) 0.112(7) 0.068(6) -0.039(5) -0.037(6) 0.042(6)
C11 0.037(4) 0.060(4) 0.049(4) -0.016(3) -0.014(3) 0.010(3)
C12 0.043(4) 0.054(4) 0.050(4) -0.020(3) -0.014(3) 0.008(3)
C13 0.049(5) 0.051(4) 0.046(4) -0.012(3) -0.019(3) 0.005(3)
C14 0.045(4) 0.047(4) 0.042(4) -0.011(3) -0.012(3) 0.004(3)
C15 0.038(4) 0.052(4) 0.045(4) -0.011(3) -0.015(3) 0.008(3)
C16 0.052(5) 0.048(4) 0.036(3) -0.002(3) -0.018(3) 0.003(3)
C17 0.067(7) 0.106(7) 0.060(5) 0.006(5) -0.008(5) 0.015(5)
C18 0.085(7) 0.100(7) 0.068(5) -0.024(5) -0.026(5) 0.044(5)
C19 0.082(7) 0.082(6) 0.054(5) -0.002(4) -0.019(5) 0.031(5)
C20 0.074(7) 0.130(8) 0.055(5) -0.012(5) -0.027(5) 0.023(6)
C21 0.036(4) 0.049(4) 0.053(4) -0.012(3) -0.015(3) 0.006(3)
C22 0.036(4) 0.051(4) 0.052(4) -0.019(3) -0.018(3) 0.011(3)
C23 0.044(4) 0.048(4) 0.046(4) -0.012(3) -0.017(3) 0.004(3)
C24 0.047(4) 0.041(3) 0.045(4) -0.008(3) -0.018(3) 0.006(3)
C25 0.049(4) 0.038(3) 0.046(4) -0.010(3) -0.021(3) 0.005(3)
C26 0.050(5) 0.048(4) 0.046(4) -0.012(3) -0.023(3) 0.008(3)
C27 0.064(5) 0.051(4) 0.051(4) -0.013(3) -0.018(4) 0.012(4)
C28 0.072(6) 0.091(6) 0.049(4) -0.028(4) -0.031(4) 0.026(5)
C29 0.061(5) 0.071(5) 0.053(4) -0.013(4) -0.020(4) 0.016(4)
C30 0.058(5) 0.051(4) 0.060(4) -0.002(3) -0.018(4) 0.012(4)
C31 0.044(4) 0.046(4) 0.045(4) -0.009(3) -0.017(3) 0.014(3)
C32 0.037(4) 0.049(4) 0.049(4) -0.010(3) -0.013(3) 0.010(3)
C33 0.047(4) 0.052(4) 0.047(4) -0.016(3) -0.018(3) 0.012(3)
C34 0.048(4) 0.049(4) 0.047(4) -0.014(3) -0.018(3) 0.011(3)
C35 0.045(4) 0.051(4) 0.057(4) -0.023(3) -0.019(3) -0.001(3)
C36 0.051(4) 0.039(3) 0.046(4) -0.013(3) -0.021(3) 0.005(3)
C37 0.060(6) 0.148(9) 0.057(5) -0.017(5) -0.026(5) 0.023(6)
C38 0.065(11) 0.084(13) 0.046(7) -0.010(8) -0.020(7) 0.015(9)
C38' 0.046(14) 0.055(18) 0.071(15) -0.019(13) -0.017(11) -0.007(11)
C39 0.073(6) 0.057(5) 0.088(6) 0.009(4) -0.049(5) -0.007(4)
C40 0.048(6) 0.147(9) 0.057(5) 0.011(5) -0.014(4) -0.019(6)
C41 0.041(4) 0.062(4) 0.061(4) -0.026(4) -0.021(4) 0.009(3)
C42 0.043(4) 0.060(4) 0.059(4) -0.022(4) -0.019(4) 0.007(3)
C43 0.049(5) 0.054(4) 0.055(4) -0.026(3) -0.013(4) 0.008(3)
C44 0.044(5) 0.049(4) 0.057(4) -0.006(3) -0.012(4) 0.002(3)
C45 0.046(5) 0.072(5) 0.047(4) -0.018(4) -0.022(4) 0.012(4)
C46 0.062(6) 0.051(4) 0.063(5) -0.020(4) -0.027(4) 0.019(4)
C47 0.053(5) 0.074(5) 0.074(5) -0.033(4) -0.033(4) 0.017(4)
C48 0.061(5) 0.051(4) 0.070(5) -0.021(4) -0.034(4) 0.008(4)
C49 0.063(6) 0.079(6) 0.095(6) -0.037(5) -0.049(5) 0.021(4)
C50 0.094(8) 0.094(7) 0.103(7) -0.048(6) -0.057(6) 0.035(6)
C51 0.158(12) 0.062(6) 0.106(8) -0.025(5) -0.071(9) 0.041(7)
C52 0.116(11) 0.083(7) 0.087(7) -0.007(6) -0.032(7) -0.013(7)
C53 0.070(6) 0.073(6) 0.081(6) -0.020(5) -0.015(5) 0.021(5)
O13 0.090(6) 0.129(6) 0.162(7) -0.058(5) -0.069(5) 0.043(5)
O14 0.103(6) 0.124(6) 0.132(6) -0.054(5) -0.053(5) 0.004(5)
O1W 0.242(12) 0.147(8) 0.151(8) -0.023(6) -0.055(8) 0.024(8)

loop_
_atom_type_symbol
_atom_type_description
_atom_type_scat_dispersion_real
_atom_type_scat_dispersion_imag
_atom_type_scat_source
Se Se -0.0929 2.2259 'International Tables Vol C Tables 4.2.6.8 and 6.1.1.4'
Cr Cr 0.3209 0.6236 'International Tables Vol C Tables 4.2.6.8 and 6.1.1.4'
S S 0.1246 0.1234 'International Tables Vol C Tables 4.2.6.8 and 6.1.1.4'
O O 0.0106 0.0060 'International Tables Vol C Tables 4.2.6.8 and 6.1.1.4'
C C 0.0033 0.0016 'International Tables Vol C Tables 4.2.6.8 and 6.1.1.4'
H H 0.0000 0.0000 'International Tables Vol C Tables 4.2.6.8 and 6.1.1.4'

loop_
_geom_angle_atom_site_label_1
_geom_angle_atom_site_label_2
_geom_angle_atom_site_label_3
_geom_angle
C3 Se1 C7 99.9(3)
C4 Se2 C8 91.7(3)
C5 Se3 C9 95.5(3)
C6 Se4 C10 102.1(3)
C13 Se5 C17 93.6(3)
C14 Se6 C18 100.6(3)
C15 Se7 C19 93.7(3)
C16 Se8 C20 101.0(3)
C23 Se9 C27 92.6(3)
C24 Se10 C28 102.0(3)
C25 Se11 C29 101.7(3)
C26 Se12 C30 94.4(3)
C33 Se13 C37 99.1(3)
C38' Se14 C34 105.0(6)
C34 Se14 C38 93.9(6)
C35 Se15 C39 92.5(3)
C36 Se16 C40 102.2(3)
O4 Cr1 O5 174.15(19)
O4 Cr1 O3 83.14(18)
O5 Cr1 O3 92.91(19)
O4 Cr1 O2 90.3(2)
O5 Cr1 O2 93.9(2)
O3 Cr1 O2 88.78(19)
O4 Cr1 O6 93.9(2)
O5 Cr1 O6 82.0(2)
O3 Cr1 O6 94.1(2)
O2 Cr1 O6 175.1(2)
O4 Cr1 O1 89.76(19)
O5 Cr1 O1 94.78(19)
O3 Cr1 O1 168.8(2)
O2 Cr1 O1 82.63(18)
O6 Cr1 O1 95.0(2)
C1 S1 C3 95.0(3)
C1 S2 C4 95.3(3)
C2 S3 C5 95.7(3)
C6 S4 C2 96.3(3)
C11 S5 C13 95.4(3)
C11 S6 C14 96.1(3)
C12 S7 C15 95.0(3)
C16 S8 C12 95.6(3)
C21 S9 C23 95.6(3)
C21 S10 C24 95.6(3)
C22 S11 C25 95.5(3)
C22 S12 C26 95.5(3)
C31 S13 C33 94.9(3)
C31 S14 C34 94.8(3)
C32 S15 C35 95.9(3)
C32 S16 C36 95.2(3)
C41 O1 Cr1 113.8(4)
C42 O2 Cr1 112.9(4)
C43 O3 Cr1 111.6(4)
C44 O4 Cr1 112.1(4)
C45 O5 Cr1 115.8(4)
C46 O6 Cr1 113.7(4)
C2 C1 S1 123.8(5)
C2 C1 S2 120.6(5)
S1 C1 S2 115.5(4)
C1 C2 S3 124.8(6)
C1 C2 S4 120.5(5)
S3 C2 S4 114.7(4)
C4 C3 S1 116.7(5)
C4 C3 Se1 126.3(5)
S1 C3 Se1 117.0(4)
C3 C4 S2 117.0(5)
C3 C4 Se2 122.8(5)
S2 C4 Se2 119.7(4)
C6 C5 S3 116.5(5)
C6 C5 Se3 124.4(5)
S3 C5 Se3 119.0(4)
C5 C6 S4 116.2(5)
C5 C6 Se4 128.5(5)
S4 C6 Se4 115.2(4)
C8 C7 Se1 118.5(5)
C8 C7 H7A 107.7
Se1 C7 H7A 107.7
C8 C7 H7B 107.7
Se1 C7 H7B 107.7
H7A C7 H7B 107.1
C7 C8 Se2 112.6(5)
C7 C8 H8A 109.1
Se2 C8 H8A 109.1
C7 C8 H8B 109.1
Se2 C8 H8B 109.1
H8A C8 H8B 107.8
C10 C9 Se3 116.8(6)
C10 C9 H9A 108.1
Se3 C9 H9A 108.1
C10 C9 H9B 108.1
Se3 C9 H9B 108.1
H9A C9 H9B 107.3
C9 C10 Se4 117.8(6)
C9 C10 H10A 107.9
Se4 C10 H10A 107.9
C9 C10 H10B 107.9
Se4 C10 H10B 107.9
H10A C10 H10B 107.2
C12 C11 S6 123.6(6)
C12 C11 S5 121.8(6)
S6 C11 S5 114.5(4)
C11 C12 S8 121.1(6)
C11 C12 S7 124.3(6)
S8 C12 S7 114.6(4)
C14 C13 S5 116.7(5)
C14 C13 Se5 124.9(5)
S5 C13 Se5 118.4(4)
C13 C14 S6 117.2(5)
C13 C14 Se6 126.7(5)
S6 C14 Se6 116.1(4)
C16 C15 S7 117.2(5)
C16 C15 Se7 125.1(5)
S7 C15 Se7 117.6(4)
C15 C16 S8 117.2(5)
C15 C16 Se8 126.6(5)
S8 C16 Se8 116.2(4)
C18 C17 Se5 119.1(6)
C18 C17 H17A 107.5
Se5 C17 H17A 107.5
C18 C17 H17B 107.5
Se5 C17 H17B 107.5
H17A C17 H17B 107.0
C17 C18 Se6 118.9(6)
C17 C18 H18A 107.6
Se6 C18 H18A 107.6
C17 C18 H18B 107.6
Se6 C18 H18B 107.6
H18A C18 H18B 107.0
C20 C19 Se7 119.4(6)
C20 C19 H19A 107.5
Se7 C19 H19A 107.5
C20 C19 H19B 107.5
Se7 C19 H19B 107.5
H19A C19 H19B 107.0
C19 C20 Se8 119.5(6)
C19 C20 H20A 107.4
Se8 C20 H20A 107.4
C19 C20 H20B 107.4
Se8 C20 H20B 107.4
H20A C20 H20B 107.0
C22 C21 S10 123.4(5)
C22 C21 S9 121.6(5)
S10 C21 S9 115.0(4)
C21 C22 S12 122.0(5)
C21 C22 S11 122.7(5)
S12 C22 S11 115.3(3)
C24 C23 S9 116.0(5)
C24 C23 Se9 124.7(5)
S9 C23 Se9 119.4(4)
C23 C24 S10 117.3(5)
C23 C24 Se10 126.2(5)
S10 C24 Se10 116.4(4)
C26 C25 S11 117.0(5)
C26 C25 Se11 127.3(5)
S11 C25 Se11 115.7(4)
C25 C26 S12 116.7(5)
C25 C26 Se12 123.6(5)
S12 C26 Se12 119.6(4)
C28 C27 Se9 114.4(5)
C28 C27 H27A 108.7
Se9 C27 H27A 108.7
C28 C27 H27B 108.7
Se9 C27 H27B 108.7
H27A C27 H27B 107.6
C27 C28 Se10 116.2(5)
C27 C28 H28A 108.2
Se10 C28 H28A 108.2
C27 C28 H28B 108.2
Se10 C28 H28B 108.2
H28A C28 H28B 107.4
C30 C29 Se11 117.6(5)
C30 C29 H29A 107.9
Se11 C29 H29A 107.9
C30 C29 H29B 107.9
Se11 C29 H29B 107.9
H29A C29 H29B 107.2
C29 C30 Se12 115.3(5)
C29 C30 H30A 108.5
Se12 C30 H30A 108.5
C29 C30 H30B 108.5
Se12 C30 H30B 108.5
H30A C30 H30B 107.5
C32 C31 S14 123.6(5)
C32 C31 S13 121.5(5)
S14 C31 S13 114.9(3)
C31 C32 S15 123.1(5)
C31 C32 S16 122.1(5)
S15 C32 S16 114.6(4)
C34 C33 S13 115.9(5)
C34 C33 Se13 128.2(5)
S13 C33 Se13 115.9(4)
C33 C34 S14 117.9(5)
C33 C34 Se14 125.1(5)
S14 C34 Se14 116.9(4)
C36 C35 S15 116.3(5)
C36 C35 Se15 125.8(5)
S15 C35 Se15 117.6(4)
C35 C36 S16 117.3(5)
C35 C36 Se16 127.7(5)
S16 C36 Se16 114.8(4)
C38 C37 Se13 124.3(8)
C38' C37 Se13 117.9(12)
C38 C37 H37A 106.2
C38' C37 H37A 72.3
Se13 C37 H37A 106.2
C38 C37 H37B 106.2
C38' C37 H37B 134.6
Se13 C37 H37B 106.2
H37A C37 H37B 106.4
C38 C37 H37C 126.5
C38' C37 H37C 107.8
Se13 C37 H37C 107.8
H37B C37 H37C 65.6
C38' C37 H37D 107.8
Se13 C37 H37D 107.8
H37C C37 H37D 107.2
C37 C38 Se14 117.1(11)
Se14 C38 H37D 142.0
C37 C38 H38A 108.0
Se14 C38 H38A 108.0
H37D C38 H38A 69.3
C37 C38 H38B 108.0
Se14 C38 H38B 108.0
H37D C38 H38B 108.8
H38A C38 H38B 107.3
C37 C38' Se14 124.9(14)
C37 C38' H38C 106.1
Se14 C38' H38C 106.1
C37 C38' H38D 106.1
Se14 C38' H38D 106.1
H38C C38' H38D 106.3
C40 C39 Se15 112.4(5)
C40 C39 H39A 109.1
Se15 C39 H39A 109.1
C40 C39 H39B 109.1
Se15 C39 H39B 109.1
H39A C39 H39B 107.9
C39 C40 Se16 115.5(6)
C39 C40 H40A 108.4
Se16 C40 H40A 108.4
C39 C40 H40B 108.4
Se16 C40 H40B 108.4
H40A C40 H40B 107.5
O7 C41 O1 127.3(7)
O7 C41 C42 119.0(7)
O1 C41 C42 113.7(6)
O8 C42 O2 124.2(7)
O8 C42 C41 120.2(6)
O2 C42 C41 115.6(6)
O9 C43 O3 126.3(6)
O9 C43 C44 119.5(7)
O3 C43 C44 114.1(6)
O10 C44 O4 123.9(7)
O10 C44 C43 121.2(6)
O4 C44 C43 114.8(6)
O11 C45 O5 125.5(7)
O11 C45 C46 120.7(7)
O5 C45 C46 113.7(6)
O12 C46 O6 123.2(7)
O12 C46 C45 122.0(8)
O6 C46 C45 114.7(6)
O13 C47 O14 116.0(7)
O13 C47 C48 123.1(7)
O14 C47 C48 120.8(7)
C53 C48 C49 119.7(7)
C53 C48 C47 119.6(8)
C49 C48 C47 120.7(7)
C50 C49 C48 121.3(9)
C50 C49 H49 119.3
C48 C49 H49 119.3
C49 C50 C51 119.4(10)
C49 C50 H50 120.3
C51 C50 H50 120.3
C52 C51 C50 120.3(10)
C52 C51 H51 119.8
C50 C51 H51 119.8
C51 C52 C53 120.2(10)
C51 C52 H52 119.9
C53 C52 H52 119.9
C48 C53 C52 119.1(9)
C48 C53 H53 120.5
C52 C53 H53 120.5

loop_
_geom_bond_atom_site_label_1
_geom_bond_atom_site_label_2
_geom_bond_distance
Se1 C3 1.902(6)
Se1 C7 1.965(7)
Se2 C4 1.900(6)
Se2 C8 1.972(8)
Se3 C5 1.874(6)
Se3 C9 1.941(8)
Se4 C6 1.873(7)
Se4 C10 1.954(8)
Se5 C13 1.871(7)
Se5 C17 1.960(8)
Se6 C14 1.881(6)
Se6 C18 1.958(9)
Se7 C15 1.879(6)
Se7 C19 1.970(8)
Se8 C16 1.903(7)
Se8 C20 1.961(8)
Se9 C23 1.887(6)
Se9 C27 1.958(7)
Se10 C24 1.884(6)
Se10 C28 1.968(7)
Se11 C25 1.897(6)
Se11 C29 1.976(7)
Se12 C26 1.890(7)
Se12 C30 1.972(6)
Se13 C33 1.884(6)
Se13 C37 1.921(8)
Se14 C38' 1.84(2)
Se14 C34 1.884(6)
Se14 C38 1.982(15)
Se15 C35 1.891(7)
Se15 C39 1.962(8)
Se16 C36 1.890(7)
Se16 C40 1.959(8)
Cr1 O4 1.955(5)
Cr1 O5 1.960(5)
Cr1 O3 1.970(4)
Cr1 O2 1.971(4)
Cr1 O6 1.977(5)
Cr1 O1 1.986(4)
S1 C1 1.721(7)
S1 C3 1.755(6)
S2 C1 1.732(7)
S2 C4 1.739(6)
S3 C2 1.736(7)
S3 C5 1.750(6)
S4 C6 1.735(6)
S4 C2 1.738(7)
S5 C11 1.760(7)
S5 C13 1.760(6)
S6 C11 1.741(7)
S6 C14 1.745(6)
S7 C12 1.747(7)
S7 C15 1.755(6)
S8 C16 1.739(6)
S8 C12 1.745(7)
S9 C21 1.744(7)
S9 C23 1.755(6)
S10 C21 1.728(7)
S10 C24 1.744(6)
S11 C22 1.732(6)
S11 C25 1.737(6)
S12 C22 1.728(7)
S12 C26 1.740(6)
S13 C31 1.743(7)
S13 C33 1.757(6)
S14 C31 1.731(7)
S14 C34 1.736(6)
S15 C32 1.733(6)
S15 C35 1.759(7)
S16 C32 1.749(7)
S16 C36 1.754(6)
O1 C41 1.284(8)
O2 C42 1.289(7)
O3 C43 1.280(8)
O4 C44 1.293(8)
O5 C45 1.286(8)
O6 C46 1.311(9)
O7 C41 1.219(7)
O8 C42 1.232(8)
O9 C43 1.236(8)
O10 C44 1.234(8)
O11 C45 1.213(8)
O12 C46 1.220(8)
C1 C2 1.375(8)
C3 C4 1.342(9)
C5 C6 1.377(9)
C7 C8 1.484(10)
C7 H7A 0.9700
C7 H7B 0.9700
C8 H8A 0.9700
C8 H8B 0.9700
C9 C10 1.477(11)
C9 H9A 0.9700
C9 H9B 0.9700
C10 H10A 0.9700
C10 H10B 0.9700
C11 C12 1.347(9)
C13 C14 1.356(9)
C15 C16 1.343(9)
C17 C18 1.437(12)
C17 H17A 0.9700
C17 H17B 0.9700
C18 H18A 0.9700
C18 H18B 0.9700
C19 C20 1.417(11)
C19 H19A 0.9700
C19 H19B 0.9700
C20 H20A 0.9700
C20 H20B 0.9700
C21 C22 1.385(9)
C23 C24 1.359(9)
C25 C26 1.353(9)
C27 C28 1.498(10)
C27 H27A 0.9700
C27 H27B 0.9700
C28 H28A 0.9700
C28 H28B 0.9700
C29 C30 1.478(10)
C29 H29A 0.9700
C29 H29B 0.9700
C30 H30A 0.9700
C30 H30B 0.9700
C31 C32 1.357(8)
C33 C34 1.347(9)
C35 C36 1.345(9)
C37 C38 1.404(13)
C37 C38' 1.433(16)
C37 H37A 0.9700
C37 H37B 0.9700
C37 H37C 0.9700
C37 H37D 0.9700
C38 H38A 0.9700
C38 H38B 0.9700
C38' H38C 0.9700
C38' H38D 0.9700
C39 C40 1.485(12)
C39 H39A 0.9700
C39 H39B 0.9700
C40 H40A 0.9700
C40 H40B 0.9700
C41 C42 1.540(10)
C43 C44 1.534(9)
C45 C46 1.518(10)
C47 O13 1.348(9)
C47 O14 1.368(9)
C47 C48 1.479(10)
C48 C53 1.364(10)
C48 C49 1.374(10)
C49 C50 1.347(11)
C49 H49 0.9300
C50 C51 1.394(14)
C50 H50 0.9300
C51 C52 1.338(14)
C51 H51 0.9300
C52 C53 1.410(12)
C52 H52 0.9300
C53 H53 0.9300
